data_7052724
loop_
_publ_author_name
'Lytvynenko, Anton S.'
'Kolotilov, Sergey V.'
'Cador, Olivier'
'Golhen, St\'ephane'
'Ouahab, Lahc\`ene'
'Pavlishchuk, Vitaly V.'

_publ_section_title
;
 Antiferromagnetic ordering in cobalt(ii) and nickel(ii) 1D
 coordination polymers with the dithioamide of 1,3-benzenedicarboxylic
 acid
;
_journal_issue 10
_journal_name_full 'New Journal of Chemistry'
_journal_page_first 2179
_journal_paper_doi 10.1039/c1nj20173e
_journal_volume 35
_journal_year 2011
_chemical_formula_sum 'C8 H8 Br2 Co N2 S2'
_chemical_formula_weight 415.03
_chemical_name_systematic
;
?
;
_space_group_IT_number 15
_symmetry_cell_setting monoclinic
_symmetry_space_group_name_Hall '-C 2yc'
_symmetry_space_group_name_H-M 'C 1 2/c 1'
_atom_sites_solution_hydrogens geom
_atom_sites_solution_primary direct
_atom_sites_solution_secondary difmap
_audit_creation_method SHELXL-97
_cell_angle_alpha 90.00
_cell_angle_beta 104.83(1)
_cell_angle_gamma 90.00
_cell_formula_units_Z 4
_cell_length_a 10.6100(5)
_cell_length_b 16.1750(6)
_cell_length_c 7.5080(5)
_cell_measurement_reflns_used 2546
_cell_measurement_temperature 293(2)
_cell_measurement_theta_max 27.485
_cell_measurement_theta_min 0.998
_cell_volume 1245.58(13)
_computing_cell_refinement 'HKL Scalepack (Otwinowski & Minor 1997)'
_computing_data_collection 'Collect (Bruker AXS BV, 1997-2004)'
_computing_data_reduction 'HKL Denzo and Scalepack (Otwinowski & Minor 1997)'
_computing_structure_refinement 'SHELXL-97 (Sheldrick, 1997)'
_computing_structure_solution 'Sir 2004'
_diffrn_ambient_temperature 293(2)
_diffrn_detector_area_resol_mean 9
_diffrn_measured_fraction_theta_full 0.994
_diffrn_measured_fraction_theta_max 0.994
_diffrn_measurement_device '95mm CCD camera on \k-goniostat'
_diffrn_measurement_device_type KappaCCD
_diffrn_measurement_method CCD
_diffrn_radiation_monochromator 'horizonally mounted graphite crystal'
_diffrn_radiation_source 'fine-focus sealed tube'
_diffrn_radiation_type MoK\a
_diffrn_radiation_wavelength 0.71069
_diffrn_reflns_av_R_equivalents 0.0749
_diffrn_reflns_av_sigmaI/netI 0.0592
_diffrn_reflns_limit_h_max 13
_diffrn_reflns_limit_h_min -13
_diffrn_reflns_limit_k_max 20
_diffrn_reflns_limit_k_min -20
_diffrn_reflns_limit_l_max 9
_diffrn_reflns_limit_l_min -9
_diffrn_reflns_number 4764
_diffrn_reflns_theta_full 27.45
_diffrn_reflns_theta_max 27.45
_diffrn_reflns_theta_min 4.71
_exptl_absorpt_coefficient_mu 8.096
_exptl_absorpt_correction_type none
_exptl_crystal_colour green
_exptl_crystal_density_diffrn 2.213
_exptl_crystal_density_method 'not measured'
_exptl_crystal_description block
_exptl_crystal_F_000 796
_exptl_crystal_size_max 0.1
_exptl_crystal_size_mid 0.1
_exptl_crystal_size_min 0.1
_refine_diff_density_max 0.658
_refine_diff_density_min -0.969
_refine_diff_density_rms 0.155
_refine_ls_extinction_method none
_refine_ls_goodness_of_fit_ref 1.071
_refine_ls_hydrogen_treatment constr
_refine_ls_matrix_type full
_refine_ls_number_parameters 70
_refine_ls_number_reflns 1419
_refine_ls_number_restraints 0
_refine_ls_restrained_S_all 1.071
_refine_ls_R_factor_all 0.0791
_refine_ls_R_factor_gt 0.0488
_refine_ls_shift/su_max 0.000
_refine_ls_shift/su_mean 0.000
_refine_ls_structure_factor_coef Fsqd
_refine_ls_weighting_details 'calc w=1/[\s^2^(Fo^2^)+(0.0655P)^2^+0.0000P] where P=(Fo^2^+2Fc^2^)/3'
_refine_ls_weighting_scheme calc
_refine_ls_wR_factor_gt 0.1144
_refine_ls_wR_factor_ref 0.1305
_reflns_number_gt 985
_reflns_number_total 1419
_reflns_threshold_expression >2sigma(I)
_cod_data_source_file c1nj20173e.txt
_cod_data_source_block compound2
_cod_original_sg_symbol_H-M 'c 2/c'
_cod_database_code 7052724

loop_
_symmetry_equiv_pos_as_xyz
'x, y, z'
'-x, y, -z+1/2'
'x+1/2, y+1/2, z'
'-x+1/2, y+1/2, -z+1/2'
'-x, -y, -z'
'x, -y, z-1/2'
'-x+1/2, -y+1/2, -z'
'x+1/2, -y+1/2, z-1/2'

loop_
_atom_site_label
_atom_site_type_symbol
_atom_site_fract_x
_atom_site_fract_y
_atom_site_fract_z
_atom_site_U_iso_or_equiv
_atom_site_adp_type
_atom_site_occupancy
_atom_site_symmetry_multiplicity
_atom_site_calc_flag
_atom_site_refinement_flags
C1 C -0.2633(5) 0.0772(3) 0.4244(8) 0.0373(12) Uani 1 1 d .
C2 C -0.3867(5) 0.0334(3) 0.3367(7) 0.0329(11) Uani 1 1 d .
C3 C -0.5000 0.0755(5) 0.2500 0.0354(16) Uani 1 2 d S
H3 H -0.5000 0.1330 0.2500 0.042 Uiso 1 2 calc SR
C4 C -0.3886(6) -0.0539(3) 0.3380(8) 0.0395(13) Uani 1 1 d .
H1 H -0.3144 -0.0832 0.3984 0.047 Uiso 1 1 calc R
C5 C -0.5000 -0.0957(5) 0.2500 0.0422(19) Uani 1 2 d S
H6 H -0.5000 -0.1532 0.2500 0.051 Uiso 1 2 calc SR
N1 N -0.2467(5) 0.1521(3) 0.3668(8) 0.0559(15) Uani 1 1 d .
H1A H -0.3064 0.1744 0.2806 0.067 Uiso 1 1 calc R
H1B H -0.1762 0.1788 0.4152 0.067 Uiso 1 1 calc R
S1 S -0.15133(15) 0.02954(9) 0.5927(2) 0.0410(4) Uani 1 1 d .
Co1 Co 0.0000 0.12444(7) 0.7500 0.0390(3) Uani 1 2 d S
Br1 Br 0.07834(7) 0.21143(4) 0.54389(9) 0.0505(3) Uani 1 1 d .

loop_
_atom_site_aniso_label
_atom_site_aniso_U_11
_atom_site_aniso_U_22
_atom_site_aniso_U_33
_atom_site_aniso_U_23
_atom_site_aniso_U_13
_atom_site_aniso_U_12
C1 0.035(3) 0.036(3) 0.039(3) -0.001(2) 0.006(2) -0.001(2)
C2 0.026(3) 0.036(3) 0.032(3) 0.000(2) 0.000(2) -0.001(2)
C3 0.030(4) 0.037(4) 0.035(4) 0.000 0.000(3) 0.000
C4 0.039(3) 0.036(3) 0.040(3) 0.003(2) 0.003(2) 0.004(2)
C5 0.043(5) 0.036(4) 0.041(5) 0.000 -0.001(4) 0.000
N1 0.043(3) 0.045(3) 0.063(4) 0.014(3) -0.016(3) -0.008(3)
S1 0.0345(7) 0.0394(7) 0.0418(8) 0.0035(6) -0.0036(6) -0.0020(6)
Co1 0.0352(6) 0.0372(6) 0.0388(6) 0.000 -0.0007(5) 0.000
Br1 0.0533(5) 0.0445(4) 0.0512(4) 0.0030(3) 0.0091(3) -0.0079(3)

loop_
_atom_type_symbol
_atom_type_description
_atom_type_scat_dispersion_real
_atom_type_scat_dispersion_imag
_atom_type_scat_source
C C 0.0033 0.0016 'International Tables Vol C Tables 4.2.6.8 and 6.1.1.4'
H H 0.0000 0.0000 'International Tables Vol C Tables 4.2.6.8 and 6.1.1.4'
N N 0.0061 0.0033 'International Tables Vol C Tables 4.2.6.8 and 6.1.1.4'
S S 0.1246 0.1234 'International Tables Vol C Tables 4.2.6.8 and 6.1.1.4'
Co Co 0.3494 0.9721 'International Tables Vol C Tables 4.2.6.8 and 6.1.1.4'
Br Br -0.2901 2.4595 'International Tables Vol C Tables 4.2.6.8 and 6.1.1.4'

loop_
_geom_angle_atom_site_label_1
_geom_angle_atom_site_label_2
_geom_angle_atom_site_label_3
_geom_angle
_geom_angle_site_symmetry_1
_geom_angle_site_symmetry_3
N1 C1 C2 118.1(5) . .
N1 C1 S1 122.8(5) . .
C2 C1 S1 119.1(4) . .
C3 C2 C4 118.8(5) . .
C3 C2 C1 122.1(5) . .
C4 C2 C1 119.1(5) . .
C2 C3 C2 121.3(7) 2_455 .
C5 C4 C2 120.0(6) . .
C4 C5 C4 121.1(8) . 2_455
C1 S1 Co1 110.1(2) . .
S1 Co1 S1 96.92(8) . 2_556
S1 Co1 Br1 111.75(4) . .
S1 Co1 Br1 114.17(4) 2_556 .
S1 Co1 Br1 114.17(4) . 2_556
S1 Co1 Br1 111.75(4) 2_556 2_556
Br1 Co1 Br1 107.95(5) . 2_556

loop_
_geom_bond_atom_site_label_1
_geom_bond_atom_site_label_2
_geom_bond_distance
_geom_bond_site_symmetry_2
C1 N1 1.313(7) .
C1 C2 1.486(7) .
C1 S1 1.683(6) .
C2 C3 1.391(6) .
C2 C4 1.412(8) .
C3 C2 1.391(6) 2_455
C4 C5 1.375(7) .
C5 C4 1.375(7) 2_455
S1 Co1 2.3146(16) .
Co1 S1 2.3146(16) 2_556
Co1 Br1 2.3925(9) .
Co1 Br1 2.3925(9) 2_556
